data_4038333
loop_
_publ_author_name
'Kumar, Pankaj'
'Kumar, Rakesh'
'Banerjee, Prabal'

_publ_section_title
;
 Accessing Dihydro-1,2-oxazine via Cloke-Wilson type Annulation of
 Cyclopropyl Carbonyls: Application towards the Diastereoselective
 Synthesis of Pyrrolo[1,2-b][1,2]oxazine.
;
_journal_name_full 'The Journal of organic chemistry'
_journal_paper_doi 10.1021/acs.joc.0c00531
_journal_year 2020
_chemical_formula_moiety 'C28 H29 N O5'
_chemical_formula_sum 'C28 H29 N O5'
_chemical_formula_weight 459.52
_space_group_crystal_system monoclinic
_space_group_IT_number 14
_space_group_name_Hall '-P 2ybc'
_space_group_name_H-M_alt 'P 1 21/c 1'
_atom_sites_solution_hydrogens geom
_audit_creation_method SHELXL-2014/7
_cell_angle_alpha 90.000(5)
_cell_angle_beta 105.005(5)
_cell_angle_gamma 90.000(5)
_cell_formula_units_Z 4
_cell_length_a 18.426(5)
_cell_length_b 5.740(5)
_cell_length_c 24.343(5)
_cell_measurement_reflns_used 21696
_cell_measurement_temperature 298(2)
_cell_measurement_theta_max 26.3
_cell_measurement_theta_min 2.3
_cell_volume 2487(2)
_computing_cell_refinement 'APEX2 (Bruker, 2014); SAINT (Bruker, 2014)'
_computing_data_collection 'APEX2 (Bruker, 2014)'
_computing_data_reduction 'SAINT (Bruker, 2014);XPREP(Sheldrick,2014)'
_computing_molecular_graphics 'Ortep, Platon, mercury'
_computing_structure_refinement 'SHELXL-2014 (Sheldrick, 2014)'
_computing_structure_solution 'SHELXS-2014 (Sheldrick, 2014)'
_diffrn_ambient_temperature 298(2)
_diffrn_detector_area_resol_mean 10.233
_diffrn_measured_fraction_theta_full 0.999
_diffrn_measured_fraction_theta_max 0.990
_diffrn_measurement_device_type 'Bruker D8 Venture PHOTON 100 CMOS'
_diffrn_measurement_method 'phi and omega scan'
_diffrn_radiation_type MoK\a
_diffrn_radiation_wavelength 0.71073
_diffrn_reflns_av_R_equivalents 0.1266
_diffrn_reflns_av_unetI/netI 0.1225
_diffrn_reflns_Laue_measured_fraction_full 0.999
_diffrn_reflns_Laue_measured_fraction_max 0.990
_diffrn_reflns_limit_h_max 22
_diffrn_reflns_limit_h_min -22
_diffrn_reflns_limit_k_max 7
_diffrn_reflns_limit_k_min -7
_diffrn_reflns_limit_l_max 30
_diffrn_reflns_limit_l_min -20
_diffrn_reflns_number 21696
_diffrn_reflns_point_group_measured_fraction_full 0.999
_diffrn_reflns_point_group_measured_fraction_max 0.990
_diffrn_reflns_theta_full 25.242
_diffrn_reflns_theta_max 26.269
_diffrn_reflns_theta_min 2.289
_diffrn_source 'fine-focus sealed tube'
_exptl_absorpt_coefficient_mu 0.084
_exptl_absorpt_correction_T_max 0.7457
_exptl_absorpt_correction_T_min 0.6519
_exptl_absorpt_correction_type multi-scan
_exptl_absorpt_process_details SADABS
_exptl_crystal_colour brown
_exptl_crystal_density_diffrn 1.227
_exptl_crystal_density_meas 1.22
_exptl_crystal_density_method 'not measured'
_exptl_crystal_description block
_exptl_crystal_F_000 976
_exptl_crystal_size_max 0.360
_exptl_crystal_size_mid 0.340
_exptl_crystal_size_min 0.270
_exptl_transmission_factor_max 0.7457
_exptl_transmission_factor_min 0.6504
_refine_diff_density_max 0.275
_refine_diff_density_min -0.310
_refine_diff_density_rms 0.049
_refine_ls_extinction_method none
_refine_ls_goodness_of_fit_ref 1.022
_refine_ls_hydrogen_treatment constr
_refine_ls_matrix_type full
_refine_ls_number_parameters 307
_refine_ls_number_reflns 4971
_refine_ls_number_restraints 0
_refine_ls_restrained_S_all 1.022
_refine_ls_R_factor_all 0.2280
_refine_ls_R_factor_gt 0.0892
_refine_ls_shift/su_max 0.000
_refine_ls_shift/su_mean 0.000
_refine_ls_structure_factor_coef Fsqd
_refine_ls_weighting_details 'w=1/[\s^2^(Fo^2^)+(0.1193P)^2^+0.6699P] where P=(Fo^2^+2Fc^2^)/3'
_refine_ls_weighting_scheme calc
_refine_ls_wR_factor_gt 0.2249
_refine_ls_wR_factor_ref 0.3043
_reflns_Friedel_coverage 0.000
_reflns_number_gt 1829
_reflns_number_total 4971
_reflns_threshold_expression 'I > 2\s(I)'
_cod_data_source_file jo0c00531_si_003.cif
_cod_data_source_block shelx
_cod_original_sg_symbol_H-M 'P 21/c'
_cod_database_code 4038333
_shelx_shelxl_version_number 2014/7
_shelx_space_group_comment
;
The symmetry employed for this shelxl refinement is uniquely defined
by the following loop, which should always be used as a source of
symmetry information in preference to the above space-group names.
They are only intended as comments.
;
_shelx_estimated_absorpt_t_min 0.970
_shelx_estimated_absorpt_t_max 0.978

loop_
_space_group_symop_operation_xyz
'x, y, z'
'-x, y+1/2, -z+1/2'
'-x, -y, -z'
'x, -y-1/2, z-1/2'

loop_
_atom_site_label
_atom_site_type_symbol
_atom_site_fract_x
_atom_site_fract_y
_atom_site_fract_z
_atom_site_U_iso_or_equiv
_atom_site_adp_type
_atom_site_occupancy
_atom_site_site_symmetry_order
_atom_site_calc_flag
_atom_site_refinement_flags_posn
_atom_site_refinement_flags_adp
_atom_site_refinement_flags_occupancy
_atom_site_disorder_assembly
_atom_site_disorder_group
O2 O 0.24762(17) 0.2595(5) 0.27411(12) 0.0678(9) Uani 1 1 d . . . . .
O1 O -0.03927(18) 0.6312(5) 0.09781(14) 0.0775(10) Uani 1 1 d . . . . .
N1 N 0.2992(2) 0.1229(7) 0.31807(16) 0.0703(11) Uani 1 1 d . . . . .
C1 C 0.0145(3) 0.5525(8) 0.1446(2) 0.0643(12) Uani 1 1 d . . . . .
C2 C 0.1186(3) 0.3518(8) 0.2362(2) 0.0671(13) Uani 1 1 d . . . . .
O3 O 0.3862(3) -0.3716(10) 0.1081(2) 0.1415(17) Uani 1 1 d . . . . .
C3 C -0.0833(3) 0.8805(9) 0.0177(2) 0.0754(14) Uani 1 1 d . . . . .
C4 C 0.3733(3) 0.1224(8) 0.3067(2) 0.0707(13) Uani 1 1 d . . . . .
H4 H 0.3885 0.2833 0.3021 0.085 Uiso 1 1 calc R U . . .
C5 C 0.1746(3) 0.2400(9) 0.28519(19) 0.0709(13) Uani 1 1 d . . . . .
H5 H 0.1620 0.0746 0.2866 0.085 Uiso 1 1 calc R U . . .
C6 C 0.1338(3) 0.5556(9) 0.2124(2) 0.0830(15) Uani 1 1 d . . . . .
H6 H 0.1797 0.6285 0.2277 0.100 Uiso 1 1 calc R U . . .
C7 C -0.0033(3) 0.3549(9) 0.1702(2) 0.0732(14) Uani 1 1 d . . . . .
H7 H -0.0504 0.2875 0.1568 0.088 Uiso 1 1 calc R U . . .
C8 C -0.0198(3) 0.8310(8) 0.0685(2) 0.0825(15) Uani 1 1 d . . . . .
H8A H 0.0256 0.7994 0.0567 0.099 Uiso 1 1 calc R U . . .
H8B H -0.0108 0.9649 0.0936 0.099 Uiso 1 1 calc R U . . .
C9 C 0.0834(3) 0.6582(8) 0.1663(2) 0.0795(15) Uani 1 1 d . . . . .
H9 H 0.0958 0.7950 0.1503 0.095 Uiso 1 1 calc R U . . .
C10 C 0.3385(3) -0.2233(9) 0.2427(2) 0.0836(15) Uani 1 1 d . . . . .
H10 H 0.3109 -0.2795 0.2669 0.100 Uiso 1 1 calc R U . . .
C11 C 0.0477(3) 0.2569(8) 0.2150(2) 0.0703(13) Uani 1 1 d . . . . .
H11 H 0.0346 0.1230 0.2317 0.084 Uiso 1 1 calc R U . . .
C12 C 0.3769(3) -0.0170(8) 0.2552(2) 0.0675(13) Uani 1 1 d . . . . .
C13 C 0.3110(3) 0.2501(9) 0.3720(2) 0.0775(14) Uani 1 1 d . . . . .
H13 H 0.3236 0.4122 0.3658 0.093 Uiso 1 1 calc R U . . .
C14 C 0.3814(3) 0.1291(10) 0.4082(2) 0.0842(15) Uani 1 1 d . . . . .
H14 H 0.3664 0.0013 0.4297 0.101 Uiso 1 1 calc R U . . .
C15 C 0.4192(3) 0.0285(10) 0.3637(2) 0.0860(16) Uani 1 1 d . . . . .
H15A H 0.4710 0.0796 0.3713 0.103 Uiso 1 1 calc R U . . .
H15B H 0.4181 -0.1404 0.3640 0.103 Uiso 1 1 calc R U . . .
C16 C 0.4309(4) 0.2956(12) 0.4488(2) 0.1000(19) Uani 1 1 d . . . . .
C17 C 0.1771(3) 0.3506(10) 0.3431(2) 0.0881(16) Uani 1 1 d . . . . .
H17A H 0.1852 0.5170 0.3411 0.106 Uiso 1 1 calc R U . . .
H17B H 0.1292 0.3269 0.3518 0.106 Uiso 1 1 calc R U . . .
O5 O 0.4486(4) 0.2442(11) 0.4991(2) 0.210(3) Uani 1 1 d . . . . .
H5A H 0.4753 0.3468 0.5173 0.316 Uiso 1 1 calc R U . . .
C18 C 0.3826(4) -0.2654(13) 0.1592(3) 0.0949(18) Uani 1 1 d . . . . .
O4 O 0.4580(4) 0.4614(10) 0.4336(2) 0.179(3) Uani 1 1 d . . . . .
C19 C 0.2394(3) 0.2463(11) 0.3903(2) 0.0980(18) Uani 1 1 d . . . . .
H19A H 0.2453 0.3360 0.4249 0.118 Uiso 1 1 calc R U . . .
H19B H 0.2268 0.0874 0.3977 0.118 Uiso 1 1 calc R U . . .
C20 C 0.3405(3) -0.3503(10) 0.1940(3) 0.0906(17) Uani 1 1 d . . . . .
H20 H 0.3139 -0.4890 0.1853 0.109 Uiso 1 1 calc R U . . .
C027 C 0.4208(3) 0.0551(10) 0.2201(3) 0.0916(16) Uani 1 1 d . . . . .
H027 H 0.4487 0.1913 0.2290 0.110 Uiso 1 1 calc R U . . .
C028 C -0.0966(3) 0.7436(10) -0.0306(3) 0.0980(18) Uani 1 1 d . . . . .
H028 H -0.0673 0.6118 -0.0307 0.118 Uiso 1 1 calc R U . . .
C029 C 0.4245(4) -0.0679(12) 0.1724(3) 0.1019(19) Uani 1 1 d . . . . .
H029 H 0.4548 -0.0173 0.1496 0.122 Uiso 1 1 calc R U . . .
C030 C -0.1518(4) 0.7968(12) -0.0782(3) 0.115(2) Uani 1 1 d . . . . .
H030 H -0.1581 0.7054 -0.1106 0.138 Uiso 1 1 calc R U . . .
C031 C -0.1278(4) 1.0705(11) 0.0167(3) 0.109(2) Uani 1 1 d . . . . .
H031 H -0.1200 1.1671 0.0484 0.131 Uiso 1 1 calc R U . . .
C032 C -0.1972(4) 0.9816(16) -0.0785(4) 0.126(3) Uani 1 1 d . . . . .
H032 H -0.2363 1.0142 -0.1103 0.151 Uiso 1 1 calc R U . . .
C033 C 0.3415(5) -0.5568(15) 0.0904(3) 0.161(3) Uani 1 1 d . . . . .
H03A H 0.3492 -0.6132 0.0552 0.242 Uiso 1 1 calc R U . . .
H03B H 0.3536 -0.6777 0.1186 0.242 Uiso 1 1 calc R U . . .
H03C H 0.2900 -0.5118 0.0848 0.242 Uiso 1 1 calc R U . . .
C034 C -0.1845(5) 1.1197(14) -0.0314(4) 0.140(3) Uani 1 1 d . . . . .
H034 H -0.2147 1.2497 -0.0316 0.168 Uiso 1 1 calc R U . . .

loop_
_atom_site_aniso_label
_atom_site_aniso_U_11
_atom_site_aniso_U_22
_atom_site_aniso_U_33
_atom_site_aniso_U_23
_atom_site_aniso_U_13
_atom_site_aniso_U_12
O2 0.067(2) 0.0761(19) 0.065(2) -0.0001(16) 0.0258(17) -0.0007(16)
O1 0.073(2) 0.080(2) 0.081(2) 0.0138(18) 0.023(2) -0.0027(18)
N1 0.065(3) 0.083(3) 0.065(3) 0.009(2) 0.021(2) 0.005(2)
C1 0.064(3) 0.067(3) 0.064(3) -0.001(2) 0.022(3) 0.004(3)
C2 0.069(3) 0.066(3) 0.069(3) -0.005(3) 0.021(3) -0.002(3)
O3 0.128(4) 0.158(4) 0.147(4) -0.045(4) 0.051(3) 0.016(3)
C3 0.073(3) 0.075(3) 0.083(4) 0.016(3) 0.028(3) 0.006(3)
C4 0.064(3) 0.075(3) 0.077(3) 0.007(3) 0.026(3) -0.005(3)
C5 0.059(3) 0.090(3) 0.068(3) 0.007(3) 0.023(3) -0.004(3)
C6 0.071(3) 0.077(3) 0.098(4) 0.005(3) 0.015(3) -0.009(3)
C7 0.061(3) 0.084(3) 0.078(4) 0.001(3) 0.023(3) -0.013(3)
C8 0.081(4) 0.074(3) 0.096(4) 0.008(3) 0.030(3) 0.000(3)
C9 0.073(4) 0.065(3) 0.104(4) 0.009(3) 0.029(3) -0.004(3)
C10 0.077(4) 0.087(4) 0.089(4) -0.001(3) 0.026(3) 0.002(3)
C11 0.078(4) 0.072(3) 0.065(3) 0.004(3) 0.026(3) -0.008(3)
C12 0.064(3) 0.071(3) 0.070(3) 0.002(3) 0.022(3) 0.010(3)
C13 0.083(4) 0.090(3) 0.063(3) -0.002(3) 0.023(3) -0.001(3)
C14 0.078(4) 0.100(4) 0.070(3) 0.011(3) 0.010(3) -0.005(3)
C15 0.070(3) 0.097(4) 0.086(4) 0.006(3) 0.012(3) 0.002(3)
C16 0.111(5) 0.123(5) 0.058(4) 0.014(3) 0.008(4) -0.031(4)
C17 0.080(4) 0.127(4) 0.067(3) 0.002(3) 0.038(3) 0.009(3)
O5 0.300(8) 0.235(6) 0.074(3) 0.013(4) 0.009(4) -0.149(6)
C18 0.092(5) 0.116(5) 0.081(4) -0.016(4) 0.030(4) 0.027(4)
O4 0.243(6) 0.174(5) 0.090(3) 0.018(3) -0.010(4) -0.105(5)
C19 0.091(4) 0.148(5) 0.062(3) -0.005(3) 0.032(3) 0.007(4)
C20 0.084(4) 0.079(3) 0.109(5) -0.007(3) 0.025(4) 0.011(3)
C027 0.093(4) 0.087(4) 0.108(4) 0.003(3) 0.051(4) 0.002(3)
C028 0.085(4) 0.094(4) 0.105(5) -0.002(4) 0.006(4) 0.015(3)
C029 0.106(5) 0.116(5) 0.100(5) -0.005(4) 0.056(4) 0.009(4)
C030 0.107(5) 0.112(5) 0.112(5) -0.003(4) 0.004(4) -0.003(4)
C031 0.111(5) 0.104(5) 0.113(5) 0.005(4) 0.029(4) 0.031(4)
C032 0.098(5) 0.135(6) 0.122(6) 0.029(5) -0.010(5) 0.001(5)
C033 0.154(7) 0.153(7) 0.153(7) -0.034(6) -0.003(6) 0.021(6)
C034 0.123(6) 0.126(6) 0.161(8) 0.031(6) 0.017(6) 0.053(5)

loop_
_atom_type_symbol
_atom_type_description
_atom_type_scat_dispersion_real
_atom_type_scat_dispersion_imag
_atom_type_scat_source
C C 0.0033 0.0016 'International Tables Vol C Tables 4.2.6.8 and 6.1.1.4'
H H 0.0000 0.0000 'International Tables Vol C Tables 4.2.6.8 and 6.1.1.4'
N N 0.0061 0.0033 'International Tables Vol C Tables 4.2.6.8 and 6.1.1.4'
O O 0.0106 0.0060 'International Tables Vol C Tables 4.2.6.8 and 6.1.1.4'

loop_
_geom_angle_atom_site_label_1
_geom_angle_atom_site_label_2
_geom_angle_atom_site_label_3
_geom_angle
_geom_angle_site_symmetry_1
_geom_angle_site_symmetry_3
_geom_angle_publ_flag
C5 O2 N1 106.4(3) . . ?
C1 O1 C8 116.9(4) . . ?
O2 N1 C4 108.9(3) . . ?
O2 N1 C13 107.8(3) . . ?
C4 N1 C13 103.9(4) . . ?
C7 C1 O1 116.2(4) . . ?
C7 C1 C9 119.5(5) . . ?
O1 C1 C9 124.3(4) . . ?
C6 C2 C11 117.0(5) . . ?
C6 C2 C5 121.9(5) . . ?
C11 C2 C5 121.0(4) . . ?
C033 O3 C18 117.5(7) . . ?
C031 C3 C028 117.9(5) . . ?
C031 C3 C8 120.4(5) . . ?
C028 C3 C8 121.7(5) . . ?
N1 C4 C12 113.9(4) . . ?
N1 C4 C15 98.8(4) . . ?
C12 C4 C15 115.9(4) . . ?
O2 C5 C2 107.5(4) . . ?
O2 C5 C17 109.3(4) . . ?
C2 C5 C17 113.8(4) . . ?
C2 C6 C9 122.6(5) . . ?
C11 C7 C1 120.5(5) . . ?
O1 C8 C3 108.6(4) . . ?
C1 C9 C6 118.6(5) . . ?
C12 C10 C20 120.7(5) . . ?
C7 C11 C2 121.6(4) . . ?
C10 C12 C027 118.2(5) . . ?
C10 C12 C4 120.8(5) . . ?
C027 C12 C4 121.0(5) . . ?
N1 C13 C19 108.7(4) . . ?
N1 C13 C14 101.4(4) . . ?
C19 C13 C14 120.1(4) . . ?
C16 C14 C13 111.7(5) . . ?
C16 C14 C15 113.1(5) . . ?
C13 C14 C15 103.4(4) . . ?
C4 C15 C14 105.2(4) . . ?
O4 C16 O5 119.1(6) . . ?
O4 C16 C14 122.8(5) . . ?
O5 C16 C14 117.8(6) . . ?
C19 C17 C5 111.6(4) . . ?
C029 C18 C20 121.6(6) . . ?
C029 C18 O3 114.6(7) . . ?
C20 C18 O3 123.7(7) . . ?
C13 C19 C17 108.7(4) . . ?
C18 C20 C10 118.6(6) . . ?
C029 C027 C12 122.1(5) . . ?
C030 C028 C3 121.6(6) . . ?
C18 C029 C027 118.5(6) . . ?
C032 C030 C028 120.4(7) . . ?
C3 C031 C034 119.9(6) . . ?
C030 C032 C034 118.8(7) . . ?
C032 C034 C031 121.4(7) . . ?

loop_
_geom_bond_atom_site_label_1
_geom_bond_atom_site_label_2
_geom_bond_distance
_geom_bond_site_symmetry_2
_geom_bond_publ_flag
O2 C5 1.444(5) . ?
O2 N1 1.461(4) . ?
O1 C1 1.378(5) . ?
O1 C8 1.444(5) . ?
N1 C4 1.462(5) . ?
N1 C13 1.468(6) . ?
C1 C7 1.373(6) . ?
C1 C9 1.384(6) . ?
C2 C6 1.367(6) . ?
C2 C11 1.387(6) . ?
C2 C5 1.503(6) . ?
O3 C033 1.345(8) . ?
O3 C18 1.403(7) . ?
C3 C031 1.361(7) . ?
C3 C028 1.383(7) . ?
C3 C8 1.493(6) . ?
C4 C12 1.503(6) . ?
C4 C15 1.524(6) . ?
C5 C17 1.535(6) . ?
C6 C9 1.389(6) . ?
C7 C11 1.363(6) . ?
C10 C12 1.373(7) . ?
C10 C20 1.401(7) . ?
C12 C027 1.383(7) . ?
C13 C19 1.498(7) . ?
C13 C14 1.533(7) . ?
C14 C16 1.501(7) . ?
C14 C15 1.545(7) . ?
C16 O4 1.178(6) . ?
C16 O5 1.219(6) . ?
C17 C19 1.521(7) . ?
C18 C029 1.362(8) . ?
C18 C20 1.378(8) . ?
C027 C029 1.375(7) . ?
C028 C030 1.363(7) . ?
C030 C032 1.350(9) . ?
C031 C034 1.382(9) . ?
C032 C034 1.364(9) . ?
